data_1538515
loop_
_publ_author_name
'Ramsdell, L.S.'
'Mitchell, R.S.'

_publ_section_title
;
 A new hexagonal polymorph of silicon carbide, 19H
;
_journal_name_full 'American Mineralogist'
_journal_page_first 56
_journal_page_last 59
_journal_volume 38
_journal_year 1953
_chemical_formula_sum 'C Si'
_chemical_name_systematic 'Si C'
_space_group_IT_number 156
_symmetry_space_group_name_Hall 'P 3 -2"'
_symmetry_space_group_name_H-M 'P 3 m 1'
_cell_angle_alpha 90
_cell_angle_beta 90
_cell_angle_gamma 120
_cell_formula_units_Z 19
_cell_length_a 3.073
_cell_length_b 3.073
_cell_length_c 47.75299
_cell_volume 390.532
_citation_journal_id_ASTM AMMIAY
_cod_data_source_file Ramsdell_AMMIAY_1953_1975.cif
_cod_data_source_block C1Si1
_cod_original_cell_volume 390.5317
_cod_original_formula_sum 'C1 Si1'
_cod_database_code 1538515

loop_
_symmetry_equiv_pos_as_xyz
x,y,z
-y,x-y,z
-x+y,-x,z
-y,-x,z
x,x-y,z
-x+y,y,z

loop_
_atom_site_label
_atom_site_type_symbol
_atom_site_fract_x
_atom_site_fract_y
_atom_site_fract_z
_atom_site_occupancy
_atom_site_U_iso_or_equiv
Si13 Si+4 0.6667 0.33333 0.63158 1 0.0
Si3 Si+4 0 0 0.10536 1 0.0
C10 C-4 0.33333 0.6667 0.51316 1 0.0
C11 C-4 0.6667 0.33333 0.56579 1 0.0
C16 C-4 0 0 0.82895 1 0.0
C3 C-4 0 0 0.14474 1 0.0
C5 C-4 0 0 0.25 1 0.0
C1 C-4 0 0 0.03947 1 0.0
C12 C-4 0 0 0.61842 1 0.0
C17 C-4 0.33333 0.6667 0.88158 1 0.0
C14 C-4 0.33333 0.6667 0.72368 1 0.0
C2 C-4 0.33333 0.6667 0.09211 1 0.0
C13 C-4 0.6667 0.33333 0.67105 1 0.0
Si2 Si+4 0.33333 0.6667 0.05263 1 0.0
Si16 Si+4 0 0 0.78947 1 0.0
C19 C-4 0.6667 0.33333 0.98684 1 0.0
Si4 Si+4 0.6667 0.33333 0.15789 1 0.0
C6 C-4 0.33333 0.6667 0.30263 1 0.0
Si8 Si+4 0.33333 0.6667 0.36842 1 0.0
Si5 Si+4 0 0 0.21053 1 0.0
Si7 Si+4 0.6667 0.33333 0.31579 1 0.0
C15 C-4 0.6667 0.33333 0.77632 1 0.0
Si1 Si+4 0 0 0 1 0.0
Si14 Si+4 0.33333 0.6667 0.68421 1 0.0
Si9 Si+4 0 0 0.42105 1 0.0
Si11 Si+4 0.6667 0.33333 0.52632 1 0.0
Si17 Si+4 0.33333 0.6667 0.84211 1 0.0
C18 C-4 0 0 0.93421 1 0.0
Si10 Si+4 0.33333 0.6667 0.47368 1 0.0
C7 C-4 0.6667 0.33333 0.35526 1 0.0
Si15 Si+4 0.6667 0.33333 0.73684 1 0.0
Si18 Si+4 0 0 0.89474 1 0.0
Si19 Si+4 0.6667 0.33333 0.94737 1 0.0
Si12 Si+4 0 0 0.57895 1 0.0
Si6 Si+4 0.33333 0.6667 0.26316 1 0.0
C8 C-4 0.33333 0.6667 0.40789 1 0.0
C4 C-4 0.6667 0.33333 0.19737 1 0.0
C9 C-4 0 0 0.46053 1 0.0
